data_7039308
loop_
_publ_author_name
'Streitberger, Markus'
'Schmied, Andy'
'Hoy, Reinhard'
'Hey-Hawkins, Evamarie'

_publ_section_title
;
 Selective formation of silver(i) bis-phospholane macrocycles and further
 evidence that gold(i) is smaller than silver(i).
;
_journal_issue 29
_journal_name_full 'Dalton transactions (Cambridge, England : 2003)'
_journal_page_first 11644
_journal_page_last 11649
_journal_paper_doi 10.1039/c6dt00945j
_journal_volume 45
_journal_year 2016
_chemical_formula_sum 'C38 H76 Ag2 B2 F8 P4'
_chemical_formula_weight 1046.23
_chemical_name_systematic
;
 ?
;
_space_group_IT_number 2
_symmetry_cell_setting triclinic
_symmetry_space_group_name_Hall '-P 1'
_symmetry_space_group_name_H-M 'P -1'
_atom_sites_solution_hydrogens geom
_atom_sites_solution_primary direct
_atom_sites_solution_secondary difmap
_audit_conform_dict_location ftp://ftp.iucr.org/pub/cif_core.dic
_audit_conform_dict_name cif_core.dic
_audit_conform_dict_version 2.4
_audit_creation_date 2015-11-12T16:47:34-00:00
_audit_creation_method 'WinGX routine CIF_UPDATE'
_audit_update_record
;
2015-11-30 deposited with the CCDC.
2016-05-18 downloaded from the CCDC.
;
_cell_angle_alpha 103.656(3)
_cell_angle_beta 94.894(3)
_cell_angle_gamma 92.006(3)
_cell_formula_units_Z 4
_cell_length_a 12.9570(4)
_cell_length_b 18.3200(8)
_cell_length_c 20.8840(7)
_cell_measurement_reflns_used 5617
_cell_measurement_temperature 130(2)
_cell_measurement_theta_max 28.0702
_cell_measurement_theta_min 2.8516
_cell_volume 4791.8(3)
_computing_cell_refinement
;
        CrysAlisPro, Agilent Technologies,
        Version 1.171.35.21 (release 20-01-2012 CrysAlis171 .NET)
        (compiled Jan 23 2012,18:06:46)
;
_computing_data_collection
;
        CrysAlisPro, Agilent Technologies,
        Version 1.171.35.21 (release 20-01-2012 CrysAlis171 .NET)
        (compiled Jan 23 2012,18:06:46)
;
_computing_data_reduction
;
        CrysAlisPro, Agilent Technologies,
        Version 1.171.35.21 (release 20-01-2012 CrysAlis171 .NET)
        (compiled Jan 23 2012,18:06:46)
;
_computing_molecular_graphics 'ORTEP3 for Windows (L. J. Farrugia, 1997)'
_computing_publication_material 'WINGX  (L.J. Farrugia,1999)'
_computing_structure_refinement 'SHELXL-97 (Sheldrick, 2008)'
_computing_structure_solution 'SIR92 (Giacovazzo 1993)'
_diffrn_ambient_temperature 130(2)
_diffrn_detector_area_resol_mean 16.356
_diffrn_measured_fraction_theta_full 0.989
_diffrn_measured_fraction_theta_max 0.989
_diffrn_measurement_device_type 'Xcalibur, Sapphire3, Gemini'
_diffrn_measurement_method '\w scans'
_diffrn_orient_matrix_UB_11 -0.0203517
_diffrn_orient_matrix_UB_12 -0.003764
_diffrn_orient_matrix_UB_13 -0.0333137
_diffrn_orient_matrix_UB_21 0.0122733
_diffrn_orient_matrix_UB_22 -0.0383301
_diffrn_orient_matrix_UB_23 -0.0076899
_diffrn_orient_matrix_UB_31 -0.049638
_diffrn_orient_matrix_UB_32 -0.0104541
_diffrn_orient_matrix_UB_33 0.008006
_diffrn_radiation_monochromator graphite
_diffrn_radiation_type MoK\a
_diffrn_radiation_wavelength 0.71073
_diffrn_reflns_av_R_equivalents 0.0531
_diffrn_reflns_av_unetI/netI 0.1214
_diffrn_reflns_limit_h_max 14
_diffrn_reflns_limit_h_min -15
_diffrn_reflns_limit_k_max 21
_diffrn_reflns_limit_k_min -22
_diffrn_reflns_limit_l_max 17
_diffrn_reflns_limit_l_min -25
_diffrn_reflns_number 30683
_diffrn_reflns_theta_full 25.35
_diffrn_reflns_theta_max 25.35
_diffrn_reflns_theta_min 2.86
_exptl_absorpt_coefficient_mu 1.008
_exptl_absorpt_correction_T_max 1
_exptl_absorpt_correction_T_min 0.99688
_exptl_absorpt_correction_type multi-scan
_exptl_absorpt_process_details
;
        CrysAlisPro, Agilent Technologies,
        Version 1.171.35.21 (release 20-01-2012 CrysAlis171 .NET)
        (compiled Jan 23 2012,18:06:46)
        Empirical absorption correction using spherical harmonics,
 implemented in SCALE3 ABSPACK scaling algorithm.
;
_exptl_crystal_colour colourless
_exptl_crystal_density_diffrn 1.45
_exptl_crystal_density_method 'not measured'
_exptl_crystal_description 'thin needles'
_exptl_crystal_F_000 2160
_exptl_crystal_size_max 0.25
_exptl_crystal_size_mid 0.03
_exptl_crystal_size_min 0.03
_refine_diff_density_max 0.869
_refine_diff_density_min -0.761
_refine_diff_density_rms 0.118
_refine_ls_extinction_method none
_refine_ls_goodness_of_fit_ref 1.007
_refine_ls_hydrogen_treatment constr
_refine_ls_matrix_type full
_refine_ls_number_parameters 980
_refine_ls_number_reflns 17372
_refine_ls_number_restraints 69
_refine_ls_restrained_S_all 1.008
_refine_ls_R_factor_all 0.1311
_refine_ls_R_factor_gt 0.0643
_refine_ls_shift/su_max 0.001
_refine_ls_shift/su_mean 0
_refine_ls_structure_factor_coef Fsqd
_refine_ls_weighting_details 'calc w=1/[\s^2^(Fo^2^)+(0.0434P)^2^+2.2237P] where P=(Fo^2^+2Fc^2^)/3'
_refine_ls_weighting_scheme calc
_refine_ls_wR_factor_gt 0.1093
_refine_ls_wR_factor_ref 0.1325
_reflns_number_gt 10161
_reflns_number_total 17372
_reflns_threshold_expression >2\s(I)
_cod_data_source_file c6dt00945j2.cif
_cod_data_source_block 7
_cod_depositor_comments
;
The following automatic conversions were performed:

'_symmetry_cell_setting' value 'Triclinic' changed to 'triclinic'
according to
/usr/data/users/saulius/crontab/automatic-downloads/rss-feeds/RSC/lib/dictionaries/cif_core.dic
dictionary named 'cif_core.dic' version 2.4.2 from 2011-04-26.

Automatic conversion script
Id: cif_fix_values 4268 2015-11-12 08:31:59Z antanas 

 Adding full bibliography for 7039305--7039308.cif.
;
_cod_original_sg_symbol_H-M P-1
_cod_database_code 7039308

loop_
_symmetry_equiv_pos_as_xyz
'x, y, z'
'-x, -y, -z'

loop_
_atom_site_label
_atom_site_type_symbol
_atom_site_fract_x
_atom_site_fract_y
_atom_site_fract_z
_atom_site_U_iso_or_equiv
_atom_site_adp_type
_atom_site_occupancy
_atom_site_symmetry_multiplicity
_atom_site_calc_flag
_atom_site_refinement_flags
_atom_site_disorder_assembly
_atom_site_disorder_group
C1 C 0.6199(5) 0.4270(4) 0.3200(4) 0.0350(19) Uani 1 1 d . . .
H1A H 0.5656 0.3879 0.2973 0.042 Uiso 1 1 calc R . .
H1B H 0.6804 0.4221 0.2937 0.042 Uiso 1 1 calc R . .
C2 C 0.6517(5) 0.4189(5) 0.3906(4) 0.044(2) Uani 1 1 d . . .
H2A H 0.6488 0.3652 0.3919 0.053 Uiso 1 1 calc R . .
H2B H 0.7232 0.4405 0.4057 0.053 Uiso 1 1 calc R . .
C3 C 0.5753(5) 0.4612(4) 0.4341(4) 0.039(2) Uani 1 1 d . . .
H3A H 0.599 0.4663 0.4814 0.047 Uiso 1 1 calc R . .
H3B H 0.5063 0.434 0.4244 0.047 Uiso 1 1 calc R . .
C4 C 0.5691(5) 0.5386(4) 0.4193(3) 0.0359(19) Uani 1 1 d . . .
H4A H 0.6293 0.5722 0.4422 0.043 Uiso 1 1 calc R . .
H4B H 0.5045 0.5619 0.4336 0.043 Uiso 1 1 calc R . .
C5 C 0.9058(4) 0.6783(4) 0.2361(3) 0.0288(17) Uani 1 1 d U A .
H5A H 0.9308 0.6564 0.2732 0.035 Uiso 1 1 calc R . .
H5B H 0.932 0.6493 0.195 0.035 Uiso 1 1 calc R . .
C6 C 0.9420(5) 0.7595(5) 0.2496(5) 0.070(3) Uani 1 1 d DU . .
H6A H 0.9753 0.7753 0.2956 0.084 Uiso 0.461(15) 1 calc PR A 1
H6B H 0.9955 0.7647 0.2196 0.084 Uiso 0.461(15) 1 calc PR A 1
H6C H 1.0076 0.7674 0.279 0.084 Uiso 0.539(15) 1 d PR A 2
H6D H 0.9574 0.7709 0.2073 0.084 Uiso 0.539(15) 1 d PR A 2
C7 C 0.8607(11) 0.8097(9) 0.2414(11) 0.032(3) Uani 0.461(15) 1 d PD A 1
H7A H 0.8622 0.8216 0.1976 0.038 Uiso 0.461(15) 1 calc PR A 1
H7B H 0.8741 0.8574 0.2758 0.038 Uiso 0.461(15) 1 calc PR A 1
C8 C 0.757(2) 0.777(3) 0.2463(17) 0.032(3) Uani 0.461(15) 1 d PD A 1
H8A H 0.7047 0.7912 0.2148 0.038 Uiso 0.461(15) 1 calc PR A 1
H8B H 0.7359 0.7948 0.2916 0.038 Uiso 0.461(15) 1 calc PR A 1
C7F C 0.8677(10) 0.8100(8) 0.2797(9) 0.032(3) Uani 0.539(15) 1 d PD A 2
H7F1 H 0.8773 0.8586 0.2673 0.038 Uiso 0.539(15) 1 calc PR A 2
H7F2 H 0.8809 0.8198 0.3284 0.038 Uiso 0.539(15) 1 calc PR A 2
C8F C 0.7591(17) 0.780(2) 0.2594(14) 0.032(3) Uani 0.539(15) 1 d PD A 2
H8F1 H 0.7275 0.8032 0.2247 0.038 Uiso 0.539(15) 1 calc PR A 2
H8F2 H 0.7174 0.7914 0.2978 0.038 Uiso 0.539(15) 1 calc PR A 2
C9 C -0.2792(5) 0.1942(4) -0.2859(4) 0.0367(19) Uani 1 1 d . . .
H9A H -0.2305 0.1829 -0.3205 0.044 Uiso 1 1 calc R . .
H9B H -0.2493 0.1788 -0.2463 0.044 Uiso 1 1 calc R . .
C10 C -0.3842(6) 0.1533(5) -0.3110(5) 0.072(3) Uani 1 1 d . . .
H10A H -0.3939 0.1429 -0.3599 0.086 Uiso 1 1 calc R . .
H10B H -0.3873 0.1046 -0.2982 0.086 Uiso 1 1 calc R . .
C11 C -0.4675(6) 0.1998(5) -0.2825(5) 0.070(3) Uani 1 1 d . . .
H11A H -0.4736 0.1951 -0.2367 0.084 Uiso 1 1 calc R . .
H11B H -0.5345 0.1817 -0.309 0.084 Uiso 1 1 calc R . .
C12 C -0.4443(5) 0.2801(4) -0.2823(4) 0.041(2) Uani 1 1 d . . .
H12A H -0.4793 0.3138 -0.2475 0.05 Uiso 1 1 calc R . .
H12B H -0.4676 0.2899 -0.3257 0.05 Uiso 1 1 calc R . .
C13 C -0.1146(5) 0.4435(4) -0.4526(3) 0.040(2) Uani 1 1 d . . .
H13A H -0.0474 0.422 -0.4636 0.048 Uiso 1 1 calc R . .
H13B H -0.1716 0.4074 -0.4765 0.048 Uiso 1 1 calc R . .
C14 C -0.1234(6) 0.5194(6) -0.4704(4) 0.059(3) Uani 1 1 d . . .
H14A H -0.0544 0.5466 -0.4626 0.07 Uiso 1 1 calc R . .
H14B H -0.1479 0.5114 -0.5179 0.07 Uiso 1 1 calc R . .
C15 C -0.1973(7) 0.5649(5) -0.4296(4) 0.063(3) Uani 1 1 d . . .
H15A H -0.2694 0.5481 -0.4482 0.076 Uiso 1 1 calc R . .
H15B H -0.1862 0.6186 -0.4299 0.076 Uiso 1 1 calc R . .
C16 C -0.1805(5) 0.5558(4) -0.3598(4) 0.038(2) Uani 1 1 d . . .
H16A H -0.2474 0.5571 -0.34 0.046 Uiso 1 1 calc R . .
H16B H -0.1332 0.5971 -0.3324 0.046 Uiso 1 1 calc R . .
C17 C 0.4340(4) 0.5016(4) 0.2967(3) 0.0328(18) Uani 1 1 d . . .
H17A H 0.4045 0.4608 0.3145 0.039 Uiso 1 1 calc R . .
H17B H 0.3957 0.5471 0.3129 0.039 Uiso 1 1 calc R . .
C18 C 0.4160(5) 0.4789(4) 0.2214(3) 0.0341(18) Uani 1 1 d . . .
H18A H 0.4431 0.5202 0.2032 0.041 Uiso 1 1 calc R . .
H18B H 0.4549 0.4339 0.2046 0.041 Uiso 1 1 calc R . .
C19 C 0.3022(5) 0.4618(4) 0.1973(3) 0.0334(18) Uani 1 1 d . . .
H19A H 0.2634 0.5062 0.2163 0.04 Uiso 1 1 calc R . .
H19B H 0.2764 0.4194 0.2146 0.04 Uiso 1 1 calc R . .
C20 C 0.2778(5) 0.4419(4) 0.1225(3) 0.0358(18) Uani 1 1 d . . .
H20A H 0.3071 0.4825 0.1043 0.043 Uiso 1 1 calc R . .
H20B H 0.311 0.395 0.1032 0.043 Uiso 1 1 calc R . .
C21 C 0.1617(5) 0.4315(4) 0.1029(3) 0.0302(17) Uani 1 1 d . . .
H21A H 0.1325 0.3934 0.124 0.036 Uiso 1 1 calc R . .
H21B H 0.1298 0.4795 0.1206 0.036 Uiso 1 1 calc R . .
C22 C 0.1314(5) 0.4070(4) 0.0289(3) 0.0393(19) Uani 1 1 d . . .
H22A H 0.1629 0.4439 0.0074 0.047 Uiso 1 1 calc R . .
H22B H 0.1603 0.3578 0.0114 0.047 Uiso 1 1 calc R . .
C23 C 0.0156(5) 0.4003(4) 0.0106(3) 0.0370(19) Uani 1 1 d . . .
H23A H -0.0123 0.4505 0.0253 0.044 Uiso 1 1 calc R . .
H23B H -0.0163 0.3667 0.0352 0.044 Uiso 1 1 calc R . .
C24 C -0.0170(5) 0.3702(4) -0.0627(3) 0.0394(19) Uani 1 1 d . . .
H24A H 0.0127 0.3207 -0.0777 0.047 Uiso 1 1 calc R . .
H24B H 0.0128 0.4047 -0.0872 0.047 Uiso 1 1 calc R . .
C25 C -0.1338(5) 0.3611(4) -0.0806(3) 0.0358(18) Uani 1 1 d . . .
H25A H -0.1642 0.3254 -0.0574 0.043 Uiso 1 1 calc R . .
H25B H -0.1644 0.4102 -0.0654 0.043 Uiso 1 1 calc R . .
C26 C -0.1610(5) 0.3323(4) -0.1545(3) 0.0327(18) Uani 1 1 d . . .
H26A H -0.1313 0.2827 -0.1692 0.039 Uiso 1 1 calc R . .
H26B H -0.1283 0.3673 -0.1775 0.039 Uiso 1 1 calc R . .
C27 C -0.2780(5) 0.3241(4) -0.1755(3) 0.0305(17) Uani 1 1 d . . .
H27A H -0.3091 0.3728 -0.1591 0.037 Uiso 1 1 calc R . .
H27B H -0.3107 0.2864 -0.1553 0.037 Uiso 1 1 calc R . .
C28 C 0.7275(5) 0.6525(4) 0.1380(3) 0.0297(17) Uani 1 1 d . A .
H28A H 0.7597 0.691 0.1186 0.036 Uiso 1 1 calc R . .
H28B H 0.7554 0.6035 0.1181 0.036 Uiso 1 1 calc R . .
C29 C 0.6098(5) 0.6476(4) 0.1200(3) 0.0320(18) Uani 1 1 d . . .
H29A H 0.5773 0.6112 0.1415 0.038 Uiso 1 1 calc R . .
H29B H 0.5825 0.6974 0.1379 0.038 Uiso 1 1 calc R . .
C30 C 0.5785(5) 0.6240(4) 0.0466(3) 0.0289(17) Uani 1 1 d . . .
H30A H 0.6098 0.576 0.0281 0.035 Uiso 1 1 calc R . .
H30B H 0.6067 0.6624 0.0254 0.035 Uiso 1 1 calc R . .
C31 C 0.4618(5) 0.6141(4) 0.0292(3) 0.0312(17) Uani 1 1 d . . .
H31A H 0.4339 0.5744 0.0491 0.037 Uiso 1 1 calc R . .
H31B H 0.4302 0.6616 0.0491 0.037 Uiso 1 1 calc R . .
C32 C 0.4297(5) 0.5930(4) -0.0446(3) 0.0306(17) Uani 1 1 d . . .
H32A H 0.4606 0.5452 -0.0645 0.037 Uiso 1 1 calc R . .
H32B H 0.458 0.6324 -0.0646 0.037 Uiso 1 1 calc R . .
C33 C 0.3125(5) 0.5838(4) -0.0616(3) 0.0303(17) Uani 1 1 d . . .
H33A H 0.2809 0.6304 -0.0396 0.036 Uiso 1 1 calc R . .
H33B H 0.2845 0.5422 -0.0441 0.036 Uiso 1 1 calc R . .
C34 C 0.2811(5) 0.5671(4) -0.1365(3) 0.0285(17) Uani 1 1 d . . .
H34A H 0.306 0.6099 -0.1535 0.034 Uiso 1 1 calc R . .
H34B H 0.3159 0.522 -0.1587 0.034 Uiso 1 1 calc R . .
C35 C 0.1640(4) 0.5535(4) -0.1546(3) 0.0282(17) Uani 1 1 d . . .
H35A H 0.1388 0.5098 -0.1389 0.034 Uiso 1 1 calc R . .
H35B H 0.1285 0.5981 -0.1321 0.034 Uiso 1 1 calc R . .
C36 C 0.1371(4) 0.5389(4) -0.2291(3) 0.0263(16) Uani 1 1 d . . .
H36A H 0.1586 0.5844 -0.2435 0.032 Uiso 1 1 calc R . .
H36B H 0.1785 0.4974 -0.2511 0.032 Uiso 1 1 calc R . .
C37 C 0.0235(4) 0.5187(4) -0.2530(3) 0.0284(17) Uani 1 1 d . . .
H37A H -0.0175 0.5632 -0.2385 0.034 Uiso 1 1 calc R . .
H37B H -0.0022 0.4783 -0.2332 0.034 Uiso 1 1 calc R . .
C38 C 0.0091(4) 0.4922(4) -0.3284(3) 0.0280(17) Uani 1 1 d . . .
H38A H 0.0521 0.4486 -0.3422 0.034 Uiso 1 1 calc R . .
H38B H 0.0353 0.5331 -0.3474 0.034 Uiso 1 1 calc R . .
C39 C 0.3984(6) 0.2152(5) 0.0585(4) 0.050(2) Uani 1 1 d . . .
H39A H 0.4346 0.2126 0.0182 0.06 Uiso 1 1 calc R . .
H39B H 0.3517 0.2574 0.0633 0.06 Uiso 1 1 calc R . .
C40 C 0.4761(7) 0.2268(6) 0.1187(5) 0.071(3) Uani 1 1 d . . .
H40A H 0.5388 0.2557 0.1124 0.086 Uiso 1 1 calc R . .
H40B H 0.4456 0.2553 0.1584 0.086 Uiso 1 1 calc R . .
C41 C 0.5039(7) 0.1509(6) 0.1277(5) 0.066(3) Uani 1 1 d . . .
H41A H 0.5419 0.1555 0.1718 0.079 Uiso 1 1 calc R . .
H41B H 0.5483 0.1268 0.0933 0.079 Uiso 1 1 calc R . .
C42 C 0.4007(6) 0.1040(5) 0.1215(4) 0.048(2) Uani 1 1 d . . .
H42A H 0.3657 0.1182 0.1626 0.058 Uiso 1 1 calc R . .
H42B H 0.4126 0.0496 0.1121 0.058 Uiso 1 1 calc R . .
C43 C -0.1022(6) 0.2238(4) 0.0576(4) 0.048(2) Uani 1 1 d . . .
H43A H -0.0482 0.2656 0.0686 0.057 Uiso 1 1 calc R . .
H43B H -0.1414 0.2247 0.015 0.057 Uiso 1 1 calc R . .
C44 C -0.1744(8) 0.2319(5) 0.1118(4) 0.072(3) Uani 1 1 d . . .
H44A H -0.1384 0.2618 0.154 0.086 Uiso 1 1 calc R . .
H44B H -0.2359 0.2587 0.1005 0.086 Uiso 1 1 calc R . .
C45 C -0.2082(7) 0.1551(5) 0.1193(4) 0.063(3) Uani 1 1 d . . .
H45A H -0.2611 0.1306 0.0828 0.075 Uiso 1 1 calc R . .
H45B H -0.2385 0.1593 0.1618 0.075 Uiso 1 1 calc R . .
C46 C -0.1116(6) 0.1093(5) 0.1173(4) 0.046(2) Uani 1 1 d . . .
H46A H -0.131 0.0548 0.107 0.055 Uiso 1 1 calc R . .
H46B H -0.0683 0.1235 0.1603 0.055 Uiso 1 1 calc R . .
C47 C 0.3955(5) 0.2727(4) -0.6169(4) 0.044(2) Uani 1 1 d . . .
H47A H 0.3527 0.3147 -0.623 0.053 Uiso 1 1 calc R . .
H47B H 0.4425 0.2899 -0.5757 0.053 Uiso 1 1 calc R . .
C48 C 0.4576(6) 0.2469(5) -0.6757(4) 0.052(2) Uani 1 1 d . . .
H48A H 0.526 0.275 -0.6676 0.063 Uiso 1 1 calc R . .
H48B H 0.4203 0.2567 -0.7159 0.063 Uiso 1 1 calc R . .
C49 C 0.4723(5) 0.1633(5) -0.6855(4) 0.045(2) Uani 1 1 d . . .
H49A H 0.5227 0.1539 -0.6504 0.054 Uiso 1 1 calc R . .
H49B H 0.4979 0.1424 -0.7291 0.054 Uiso 1 1 calc R . .
C50 C 0.3659(5) 0.1277(4) -0.6819(3) 0.0348(18) Uani 1 1 d . . .
H50A H 0.3717 0.0769 -0.6737 0.042 Uiso 1 1 calc R . .
H50B H 0.3212 0.1237 -0.7237 0.042 Uiso 1 1 calc R . .
C51 C -0.1032(5) 0.3027(4) -0.6305(3) 0.0328(18) Uani 1 1 d . . .
H51A H -0.1388 0.3303 -0.5927 0.039 Uiso 1 1 calc R . .
H51B H -0.0472 0.3364 -0.6389 0.039 Uiso 1 1 calc R . .
C52 C -0.1804(5) 0.2761(4) -0.6923(4) 0.040(2) Uani 1 1 d . . .
H52A H -0.2337 0.3133 -0.6935 0.047 Uiso 1 1 calc R . .
H52B H -0.1439 0.2697 -0.7329 0.047 Uiso 1 1 calc R . .
C53 C -0.2300(5) 0.2022(4) -0.6882(3) 0.0355(19) Uani 1 1 d . . .
H53A H -0.272 0.1781 -0.7302 0.043 Uiso 1 1 calc R . .
H53B H -0.2757 0.2098 -0.6518 0.043 Uiso 1 1 calc R . .
C54 C -0.1413(4) 0.1529(4) -0.6750(3) 0.0279(17) Uani 1 1 d . . .
H54A H -0.1079 0.1325 -0.7159 0.033 Uiso 1 1 calc R . .
H54B H -0.1668 0.1106 -0.6575 0.033 Uiso 1 1 calc R . .
C55 C 0.3655(6) 0.0615(4) -0.0202(4) 0.045(2) Uani 1 1 d . . .
H55A H 0.4422 0.0647 -0.0181 0.054 Uiso 1 1 calc R . .
H55B H 0.343 0.0095 -0.0197 0.054 Uiso 1 1 calc R . .
C56 C 0.3204(6) 0.0788(5) -0.0848(4) 0.048(2) Uani 1 1 d . . .
H56A H 0.3391 0.1319 -0.084 0.058 Uiso 1 1 calc R . .
H56B H 0.2437 0.0725 -0.0882 0.058 Uiso 1 1 calc R . .
C57 C 0.3601(6) 0.0274(4) -0.1458(3) 0.042(2) Uani 1 1 d . . .
H57A H 0.4369 0.0313 -0.1408 0.051 Uiso 1 1 calc R . .
H57B H 0.3376 -0.0253 -0.1479 0.051 Uiso 1 1 calc R . .
C58 C 0.3221(6) 0.0464(4) -0.2100(3) 0.043(2) Uani 1 1 d . . .
H58A H 0.2454 0.0396 -0.2159 0.052 Uiso 1 1 calc R . .
H58B H 0.3405 0.1003 -0.2063 0.052 Uiso 1 1 calc R . .
C59 C 0.3643(5) 0.0007(4) -0.2712(3) 0.0344(18) Uani 1 1 d . . .
H59A H 0.3467 -0.0533 -0.2749 0.041 Uiso 1 1 calc R . .
H59B H 0.4408 0.0082 -0.266 0.041 Uiso 1 1 calc R . .
C60 C 0.3232(5) 0.0205(4) -0.3344(3) 0.0326(17) Uani 1 1 d . . .
H60A H 0.3426 0.0741 -0.3312 0.039 Uiso 1 1 calc R . .
H60B H 0.2465 0.0147 -0.3388 0.039 Uiso 1 1 calc R . .
C61 C 0.3627(6) -0.0269(4) -0.3968(3) 0.0394(19) Uani 1 1 d . . .
H61A H 0.3426 -0.0805 -0.4004 0.047 Uiso 1 1 calc R . .
H61B H 0.4394 -0.0214 -0.3923 0.047 Uiso 1 1 calc R . .
C62 C 0.3214(5) -0.0060(4) -0.4607(3) 0.0394(19) Uani 1 1 d . . .
H62A H 0.3394 -0.0452 -0.499 0.047 Uiso 1 1 calc R . .
H62B H 0.2448 -0.0061 -0.4627 0.047 Uiso 1 1 calc R . .
C63 C 0.3634(5) 0.0706(5) -0.4675(4) 0.040(2) Uani 1 1 d . . .
H63A H 0.3469 0.1099 -0.429 0.048 Uiso 1 1 calc R . .
H63B H 0.4399 0.0705 -0.467 0.048 Uiso 1 1 calc R . .
C64 C 0.3186(5) 0.0904(4) -0.5310(3) 0.0368(19) Uani 1 1 d . . .
H64A H 0.3311 0.0496 -0.5695 0.044 Uiso 1 1 calc R . .
H64B H 0.2427 0.0941 -0.5302 0.044 Uiso 1 1 calc R . .
C65 C 0.3663(5) 0.1640(4) -0.5391(3) 0.0337(18) Uani 1 1 d . . .
H65A H 0.442 0.1596 -0.5409 0.04 Uiso 1 1 calc R . .
H65B H 0.3557 0.2043 -0.4997 0.04 Uiso 1 1 calc R . .
C66 C -0.1059(5) 0.0717(4) -0.0242(3) 0.0363(18) Uani 1 1 d . . .
H66A H -0.0985 0.0187 -0.0223 0.044 Uiso 1 1 calc R . .
H66B H -0.1809 0.0806 -0.0271 0.044 Uiso 1 1 calc R . .
C67 C -0.0607(5) 0.0846(4) -0.0863(3) 0.0384(19) Uani 1 1 d . . .
H67A H -0.0735 0.1364 -0.0902 0.046 Uiso 1 1 calc R . .
H67B H 0.0153 0.0801 -0.0816 0.046 Uiso 1 1 calc R . .
C68 C -0.1072(5) 0.0291(4) -0.1492(3) 0.0329(17) Uani 1 1 d . . .
H68A H -0.0971 -0.0227 -0.1444 0.039 Uiso 1 1 calc R . .
H68B H -0.1828 0.0352 -0.1548 0.039 Uiso 1 1 calc R . .
C69 C -0.0597(5) 0.0394(4) -0.2108(3) 0.0374(19) Uani 1 1 d . . .
H69A H -0.074 0.0901 -0.2171 0.045 Uiso 1 1 calc R . .
H69B H 0.0165 0.0369 -0.2037 0.045 Uiso 1 1 calc R . .
C70 C -0.0994(5) -0.0180(4) -0.2725(3) 0.0322(17) Uani 1 1 d . . .
H70A H -0.1758 -0.0166 -0.2788 0.039 Uiso 1 1 calc R . .
H70B H -0.0832 -0.0686 -0.2667 0.039 Uiso 1 1 calc R . .
C71 C -0.0542(5) -0.0067(4) -0.3352(3) 0.0285(16) Uani 1 1 d . . .
H71A H 0.0223 -0.0003 -0.3264 0.034 Uiso 1 1 calc R . .
H71B H -0.0708 -0.0528 -0.371 0.034 Uiso 1 1 calc R . .
C72 C -0.0931(5) 0.0598(4) -0.3592(3) 0.0238(15) Uani 1 1 d . . .
H72A H -0.1698 0.0542 -0.3665 0.029 Uiso 1 1 calc R . .
H72B H -0.0744 0.106 -0.3239 0.029 Uiso 1 1 calc R . .
C73 C -0.0514(5) 0.0696(4) -0.4220(3) 0.0267(16) Uani 1 1 d . . .
H73A H -0.0709 0.0238 -0.4576 0.032 Uiso 1 1 calc R . .
H73B H 0.0253 0.0748 -0.415 0.032 Uiso 1 1 calc R . .
C74 C -0.0907(5) 0.1376(4) -0.4449(3) 0.0258(16) Uani 1 1 d . . .
H74A H -0.1675 0.1349 -0.4483 0.031 Uiso 1 1 calc R . .
H74B H -0.0657 0.184 -0.4113 0.031 Uiso 1 1 calc R . .
C75 C -0.0551(5) 0.1425(4) -0.5114(3) 0.0289(17) Uani 1 1 d . . .
H75A H -0.0802 0.0963 -0.5452 0.035 Uiso 1 1 calc R . .
H75B H 0.0217 0.1452 -0.5081 0.035 Uiso 1 1 calc R . .
C76 C -0.0946(5) 0.2109(4) -0.5338(3) 0.0249(16) Uani 1 1 d . . .
H76A H -0.0702 0.2572 -0.4998 0.03 Uiso 1 1 calc R . .
H76B H -0.1714 0.2079 -0.5377 0.03 Uiso 1 1 calc R . .
P1 P 0.57015(12) 0.52097(10) 0.32946(9) 0.0255(4) Uani 1 1 d . . .
P2 P 0.76369(12) 0.67618(10) 0.22705(9) 0.0232(4) Uani 1 1 d . . .
P3 P -0.30310(12) 0.29472(10) -0.26534(9) 0.0269(4) Uani 1 1 d . . .
P4 P -0.12377(13) 0.46515(11) -0.36311(9) 0.0273(4) Uani 1 1 d . . .
P5 P 0.32426(16) 0.12666(12) 0.05262(10) 0.0420(5) Uani 1 1 d . . .
P6 P -0.04245(16) 0.13304(11) 0.05156(9) 0.0375(5) Uani 1 1 d . . .
P7 P 0.31288(12) 0.19126(11) -0.61273(9) 0.0291(5) Uani 1 1 d . . .
P8 P -0.05040(12) 0.21719(10) -0.61299(9) 0.0243(4) Uani 1 1 d . . .
Ag1 Ag 0.66945(4) 0.60568(3) 0.28638(3) 0.02808(14) Uani 1 1 d . A .
Ag2 Ag -0.21400(4) 0.37329(3) -0.32163(3) 0.03057(15) Uani 1 1 d . . .
Ag3 Ag 0.14220(5) 0.13419(4) 0.06098(3) 0.04471(18) Uani 1 1 d . . .
Ag4 Ag 0.13101(4) 0.20508(3) -0.61770(3) 0.03076(15) Uani 1 1 d . . .
F9 F 0.1978(3) 0.3915(3) 0.6022(2) 0.0547(13) Uani 1 1 d D . .
F11 F 0.0648(4) 0.3090(3) 0.6006(3) 0.0817(17) Uani 1 1 d D . .
F10 F 0.1496(7) 0.3014(4) 0.5118(3) 0.145(3) Uani 1 1 d D . .
F12 F 0.2267(6) 0.2716(4) 0.6021(4) 0.140(3) Uani 1 1 d D . .
B2 B 0.8532(7) 0.7521(4) 0.7839(4) 0.046(3) Uani 1 1 d D . .
B3 B 0.1594(7) 0.3179(5) 0.5775(4) 0.052(3) Uani 1 1 d D . .
F20 F 0.8858(12) 0.8264(6) 0.7950(6) 0.062(4) Uiso 0.411(14) 1 d PD B 1
F21 F 0.7953(10) 0.7222(8) 0.7252(6) 0.065(5) Uiso 0.411(14) 1 d PD B 1
F22 F 0.9425(11) 0.7126(10) 0.7819(10) 0.115(7) Uiso 0.411(14) 1 d PD B 1
F23 F 0.8120(12) 0.7330(7) 0.8380(6) 0.070(5) Uiso 0.411(14) 1 d PD B 1
F23F F 0.8779(8) 0.7281(5) 0.8399(4) 0.069(3) Uiso 0.589(14) 1 d PD B 2
F20F F 0.8313(7) 0.8276(4) 0.7997(4) 0.047(3) Uiso 0.589(14) 1 d PD B 2
F21F F 0.7633(7) 0.7146(6) 0.7491(6) 0.077(3) Uiso 0.589(14) 1 d PD B 2
F22F F 0.9369(7) 0.7375(7) 0.7469(6) 0.090(4) Uiso 0.589(14) 1 d PD B 2
F31 F 0.5409(4) 0.1828(3) 0.8990(3) 0.0825(17) Uani 1 1 d D . .
F33 F 0.6240(4) 0.0982(4) 0.9443(4) 0.108(2) Uani 1 1 d D . .
F30 F 0.7152(5) 0.1823(4) 0.9066(4) 0.123(3) Uani 1 1 d D . .
F32 F 0.6424(7) 0.2154(6) 0.9904(5) 0.116(5) Uani 0.684(12) 1 d PD C 1
B10 B 0.6288(8) 0.1670(7) 0.9322(7) 0.049(5) Uiso 0.684(12) 1 d PD C 1
F32F F 0.6319(16) 0.1022(14) 0.8525(11) 0.130(11) Uani 0.316(12) 1 d PD C 2
B10F B 0.6256(9) 0.1490(10) 0.9101(11) 0.043(9) Uiso 0.316(12) 1 d PD C 2
F51 F -0.3611(4) 0.2655(3) -0.5321(2) 0.0765(17) Uani 1 1 d . . .
F52 F -0.2928(5) 0.2585(3) -0.4315(2) 0.096(2) Uani 1 1 d . . .
F53 F -0.4624(4) 0.2819(4) -0.4484(3) 0.095(2) Uani 1 1 d . . .
B40 B -0.3651(7) 0.2882(7) -0.4652(5) 0.049(3) Uani 1 1 d . . .
F50 F -0.3428(4) 0.3675(3) -0.4444(3) 0.0864(18) Uani 1 1 d . . .

loop_
_atom_site_aniso_label
_atom_site_aniso_U_11
_atom_site_aniso_U_22
_atom_site_aniso_U_33
_atom_site_aniso_U_23
_atom_site_aniso_U_13
_atom_site_aniso_U_12
C1 0.037(4) 0.031(5) 0.045(5) 0.019(4) 0.023(4) 0.014(3)
C2 0.043(4) 0.049(6) 0.051(5) 0.032(5) 0.008(4) 0.011(4)
C3 0.039(4) 0.050(6) 0.036(5) 0.025(4) 0.008(4) 0.003(4)
C4 0.032(4) 0.055(6) 0.023(4) 0.011(4) 0.006(3) -0.003(4)
C5 0.030(4) 0.028(4) 0.026(4) 0.006(3) -0.003(3) 0.000(3)
C6 0.034(4) 0.035(5) 0.137(10) 0.014(6) 0.000(5) -0.003(4)
C7 0.044(3) 0.019(4) 0.031(8) 0.006(6) -0.001(4) 0.001(3)
C8 0.044(3) 0.019(4) 0.031(8) 0.006(6) -0.001(4) 0.001(3)
C7F 0.044(3) 0.019(4) 0.031(8) 0.006(6) -0.001(4) 0.001(3)
C8F 0.044(3) 0.019(4) 0.031(8) 0.006(6) -0.001(4) 0.001(3)
C9 0.033(4) 0.030(5) 0.048(5) 0.007(4) 0.012(4) 0.009(3)
C10 0.056(5) 0.032(6) 0.123(9) 0.014(6) -0.002(6) -0.008(5)
C11 0.037(5) 0.061(7) 0.110(9) 0.022(6) -0.002(5) -0.017(5)
C12 0.027(4) 0.050(6) 0.051(5) 0.014(4) 0.019(4) 0.008(4)
C13 0.043(4) 0.049(6) 0.020(4) -0.005(4) 0.005(4) -0.022(4)
C14 0.054(5) 0.094(8) 0.043(6) 0.042(6) 0.015(5) 0.012(5)
C15 0.081(6) 0.060(7) 0.053(6) 0.025(5) -0.008(5) 0.006(5)
C16 0.031(4) 0.042(5) 0.049(5) 0.021(4) 0.013(4) 0.004(4)
C17 0.022(3) 0.040(5) 0.038(5) 0.011(4) 0.007(3) 0.005(3)
C18 0.035(4) 0.039(5) 0.028(4) 0.005(4) 0.010(3) 0.004(3)
C19 0.038(4) 0.029(5) 0.029(4) -0.002(4) 0.003(3) 0.002(3)
C20 0.048(4) 0.031(5) 0.024(4) -0.004(3) 0.006(4) 0.002(4)
C21 0.036(4) 0.028(4) 0.027(4) 0.008(3) 0.005(3) -0.010(3)
C22 0.047(4) 0.043(5) 0.028(4) 0.008(4) 0.004(4) 0.006(4)
C23 0.041(4) 0.040(5) 0.029(4) 0.009(4) 0.001(4) -0.003(4)
C24 0.046(4) 0.045(5) 0.023(4) 0.002(4) 0.003(4) -0.006(4)
C25 0.039(4) 0.037(5) 0.035(5) 0.013(4) 0.007(4) -0.005(3)
C26 0.026(4) 0.044(5) 0.028(4) 0.005(4) 0.006(3) 0.002(3)
C27 0.038(4) 0.027(4) 0.026(4) 0.006(3) 0.009(3) 0.001(3)
C28 0.032(4) 0.029(4) 0.033(4) 0.016(4) 0.005(3) -0.004(3)
C29 0.030(4) 0.036(5) 0.029(4) 0.008(4) -0.001(3) -0.001(3)
C30 0.035(4) 0.030(4) 0.024(4) 0.014(3) -0.002(3) 0.001(3)
C31 0.033(4) 0.034(5) 0.027(4) 0.009(4) 0.002(3) 0.003(3)
C32 0.033(4) 0.032(5) 0.026(4) 0.010(4) -0.006(3) -0.004(3)
C33 0.033(4) 0.027(4) 0.028(4) 0.003(3) -0.001(3) 0.004(3)
C34 0.031(4) 0.028(4) 0.028(4) 0.008(3) 0.005(3) 0.003(3)
C35 0.026(3) 0.024(4) 0.033(4) 0.006(3) 0.001(3) -0.002(3)
C36 0.026(3) 0.025(4) 0.029(4) 0.005(3) 0.007(3) 0.007(3)
C37 0.023(3) 0.031(4) 0.030(4) 0.005(4) 0.003(3) -0.001(3)
C38 0.024(3) 0.032(4) 0.030(4) 0.008(3) 0.006(3) 0.005(3)
C39 0.071(5) 0.036(5) 0.047(5) 0.020(4) 0.010(5) 0.001(4)
C40 0.090(7) 0.066(8) 0.057(7) 0.020(6) -0.002(6) -0.028(6)
C41 0.074(6) 0.073(8) 0.058(6) 0.031(6) 0.006(5) -0.007(6)
C42 0.060(5) 0.052(6) 0.040(5) 0.020(4) 0.012(4) 0.010(4)
C43 0.082(6) 0.028(5) 0.035(5) 0.011(4) 0.004(5) 0.011(4)
C44 0.117(8) 0.057(7) 0.046(6) 0.013(5) 0.019(6) 0.036(6)
C45 0.081(6) 0.059(7) 0.052(6) 0.012(5) 0.030(5) 0.005(5)
C46 0.077(6) 0.035(5) 0.029(5) 0.013(4) 0.016(4) 0.004(4)
C47 0.037(4) 0.032(5) 0.066(6) 0.020(4) 0.000(4) -0.003(4)
C48 0.035(4) 0.059(6) 0.073(7) 0.040(5) 0.000(4) -0.011(4)
C49 0.030(4) 0.066(6) 0.050(5) 0.029(5) 0.013(4) 0.005(4)
C50 0.030(4) 0.045(5) 0.033(4) 0.015(4) 0.007(3) 0.005(3)
C51 0.039(4) 0.026(4) 0.037(5) 0.013(4) 0.004(4) 0.004(3)
C52 0.048(4) 0.030(5) 0.046(5) 0.018(4) 0.005(4) 0.012(4)
C53 0.028(4) 0.050(5) 0.025(4) 0.007(4) -0.005(3) 0.003(4)
C54 0.025(3) 0.029(4) 0.029(4) 0.006(3) -0.004(3) 0.004(3)
C55 0.076(5) 0.023(5) 0.038(5) 0.007(4) 0.012(4) 0.009(4)
C56 0.071(5) 0.042(5) 0.034(5) 0.011(4) 0.014(4) 0.014(4)
C57 0.061(5) 0.033(5) 0.032(5) 0.004(4) 0.003(4) 0.003(4)
C58 0.065(5) 0.038(5) 0.027(4) 0.008(4) 0.007(4) 0.011(4)
C59 0.047(4) 0.027(4) 0.029(4) 0.007(4) 0.003(4) 0.006(4)
C60 0.044(4) 0.026(4) 0.029(4) 0.009(4) 0.003(4) 0.001(3)
C61 0.053(5) 0.034(5) 0.032(5) 0.011(4) 0.003(4) -0.002(4)
C62 0.045(4) 0.043(5) 0.028(4) 0.006(4) -0.003(4) -0.006(4)
C63 0.037(4) 0.050(6) 0.039(5) 0.026(4) 0.000(4) -0.010(4)
C64 0.036(4) 0.046(5) 0.028(4) 0.009(4) -0.002(3) -0.005(4)
C65 0.031(4) 0.039(5) 0.030(4) 0.011(4) -0.005(3) -0.008(3)
C66 0.055(5) 0.029(5) 0.025(4) 0.006(4) 0.008(4) -0.001(4)
C67 0.048(4) 0.039(5) 0.032(5) 0.013(4) 0.009(4) -0.003(4)
C68 0.046(4) 0.030(5) 0.023(4) 0.007(3) 0.006(3) -0.001(4)
C69 0.041(4) 0.036(5) 0.035(5) 0.008(4) 0.008(4) 0.000(4)
C70 0.041(4) 0.019(4) 0.032(4) 0.001(3) 0.001(4) -0.008(3)
C71 0.039(4) 0.021(4) 0.025(4) 0.004(3) 0.006(3) 0.003(3)
C72 0.027(3) 0.021(4) 0.019(4) -0.004(3) 0.000(3) 0.002(3)
C73 0.031(4) 0.028(4) 0.020(4) 0.003(3) 0.003(3) 0.005(3)
C74 0.027(3) 0.029(4) 0.020(4) 0.002(3) 0.003(3) 0.004(3)
C75 0.032(4) 0.029(4) 0.027(4) 0.007(3) 0.010(3) 0.000(3)
C76 0.024(3) 0.025(4) 0.028(4) 0.011(3) 0.005(3) 0.003(3)
P1 0.0251(9) 0.0271(11) 0.0278(11) 0.0121(9) 0.0060(8) 0.0027(8)
P2 0.0256(9) 0.0219(10) 0.0222(10) 0.0066(8) 0.0007(8) -0.0013(8)
P3 0.0226(9) 0.0246(11) 0.0348(12) 0.0080(9) 0.0069(8) 0.0017(8)
P4 0.0301(9) 0.0292(11) 0.0212(10) 0.0042(9) 0.0028(8) -0.0056(8)
P5 0.0604(13) 0.0302(13) 0.0381(13) 0.0112(10) 0.0102(11) 0.0045(10)
P6 0.0642(13) 0.0265(12) 0.0224(11) 0.0062(9) 0.0065(10) 0.0025(10)
P7 0.0227(9) 0.0340(12) 0.0314(11) 0.0099(9) 0.0013(8) -0.0003(8)
P8 0.0236(9) 0.0232(11) 0.0263(10) 0.0064(9) 0.0019(8) 0.0026(8)
Ag1 0.0294(3) 0.0306(3) 0.0275(3) 0.0131(3) 0.0041(2) -0.0006(2)
Ag2 0.0336(3) 0.0288(3) 0.0293(3) 0.0069(3) 0.0063(3) -0.0059(2)
Ag3 0.0615(4) 0.0387(4) 0.0324(4) 0.0054(3) 0.0051(3) 0.0012(3)
Ag4 0.0230(3) 0.0330(3) 0.0360(3) 0.0076(3) 0.0033(2) 0.0015(2)
F9 0.045(2) 0.060(4) 0.055(3) 0.009(3) -0.001(2) -0.005(2)
F11 0.084(4) 0.079(4) 0.076(4) 0.009(3) 0.011(3) -0.023(3)
F10 0.264(9) 0.127(6) 0.024(3) -0.005(4) 0.007(4) -0.103(6)
F12 0.203(7) 0.096(6) 0.139(6) 0.048(5) 0.037(6) 0.071(6)
B2 0.078(7) 0.024(5) 0.030(5) 0.004(4) -0.020(5) 0.006(5)
B3 0.055(6) 0.054(8) 0.050(7) 0.018(6) 0.004(6) 0.004(6)
F31 0.078(3) 0.068(4) 0.101(5) 0.030(3) -0.019(3) 0.004(3)
F33 0.093(4) 0.087(5) 0.169(7) 0.090(5) -0.004(4) -0.008(3)
F30 0.092(4) 0.136(7) 0.179(7) 0.114(6) 0.017(5) 0.005(4)
F32 0.145(8) 0.094(8) 0.091(8) -0.002(6) -0.040(6) 0.037(6)
F32F 0.127(18) 0.16(3) 0.093(18) -0.009(16) 0.032(14) 0.052(17)
F51 0.082(3) 0.121(5) 0.028(3) 0.018(3) 0.004(3) 0.035(3)
F52 0.145(5) 0.094(5) 0.038(3) -0.003(3) -0.018(3) 0.072(4)
F53 0.071(4) 0.123(6) 0.081(4) 0.009(4) 0.007(3) -0.025(3)
B40 0.046(6) 0.060(8) 0.039(6) 0.012(6) -0.009(5) -0.016(5)
F50 0.079(3) 0.073(5) 0.106(5) 0.026(4) -0.011(3) 0.002(3)

loop_
_atom_type_symbol
_atom_type_description
_atom_type_scat_dispersion_real
_atom_type_scat_dispersion_imag
_atom_type_scat_source
H H 0 0 'International Tables Vol C Tables 4.2.6.8 and 6.1.1.4'
C C 0.0033 0.0016 'International Tables Vol C Tables 4.2.6.8 and 6.1.1.4'
F F 0.0171 0.0103 'International Tables Vol C Tables 4.2.6.8 and 6.1.1.4'
P P 0.1023 0.0942 'International Tables Vol C Tables 4.2.6.8 and 6.1.1.4'
Ag Ag -0.8971 1.1015 'International Tables Vol C Tables 4.2.6.8 and 6.1.1.4'
B B 0.0013 0.0007 'International Tables Vol C Tables 4.2.6.8 and 6.1.1.4'

loop_
_geom_angle_atom_site_label_1
_geom_angle_atom_site_label_2
_geom_angle_atom_site_label_3
_geom_angle
C2 C1 P1 106.0(5)
C2 C1 H1A 110.5
P1 C1 H1A 110.5
C2 C1 H1B 110.5
P1 C1 H1B 110.5
H1A C1 H1B 108.7
C3 C2 C1 106.3(5)
C3 C2 H2A 110.5
C1 C2 H2A 110.5
C3 C2 H2B 110.5
C1 C2 H2B 110.5
H2A C2 H2B 108.7
C2 C3 C4 107.2(6)
C2 C3 H3A 110.3
C4 C3 H3A 110.3
C2 C3 H3B 110.3
C4 C3 H3B 110.3
H3A C3 H3B 108.5
C3 C4 P1 104.8(5)
C3 C4 H4A 110.8
P1 C4 H4A 110.8
C3 C4 H4B 110.8
P1 C4 H4B 110.8
H4A C4 H4B 108.9
C6 C5 P2 106.0(4)
C6 C5 H5A 110.5
P2 C5 H5A 110.5
C6 C5 H5B 110.5
P2 C5 H5B 110.5
H5A C5 H5B 108.7
C7F C6 C7 32.0(7)
C7F C6 C5 113.4(8)
C7 C6 C5 114.5(9)
C7F C6 H6A 79.7
C7 C6 H6A 108.6
C5 C6 H6A 108.6
C7F C6 H6B 132.2
C7 C6 H6B 108.6
C5 C6 H6B 108.6
H6A C6 H6B 107.6
C7F C6 H6C 109.3
C7 C6 H6C 131.4
C5 C6 H6C 108.6
H6A C6 H6C 33.3
H6B C6 H6C 76.5
C7F C6 H6D 109.4
C7 C6 H6D 79.5
C5 C6 H6D 108.4
H6A C6 H6D 133.7
H6B C6 H6D 33.1
H6C C6 H6D 107.6
C6 C7 C8 112(2)
C6 C7 H7A 109.2
C8 C7 H7A 109.2
C6 C7 H7B 109.2
C8 C7 H7B 109.2
H7A C7 H7B 107.9
C7 C8 P2 108(3)
C7 C8 H8A 110.2
P2 C8 H8A 110.2
C7 C8 H8B 110.2
P2 C8 H8B 110.2
H8A C8 H8B 108.5
C6 C7F C8F 112.8(18)
C6 C7F H7F1 109
C8F C7F H7F1 109
C6 C7F H7F2 109
C8F C7F H7F2 109
H7F1 C7F H7F2 107.8
C7F C8F P2 107(2)
C7F C8F H8F1 110.4
P2 C8F H8F1 110.4
C7F C8F H8F2 110.4
P2 C8F H8F2 110.4
H8F1 C8F H8F2 108.6
C10 C9 P3 106.0(5)
C10 C9 H9A 110.5
P3 C9 H9A 110.5
C10 C9 H9B 110.5
P3 C9 H9B 110.5
H9A C9 H9B 108.7
C11 C10 C9 109.9(7)
C11 C10 H10A 109.7
C9 C10 H10A 109.7
C11 C10 H10B 109.7
C9 C10 H10B 109.7
H10A C10 H10B 108.2
C10 C11 C12 110.1(7)
C10 C11 H11A 109.6
C12 C11 H11A 109.6
C10 C11 H11B 109.6
C12 C11 H11B 109.6
H11A C11 H11B 108.2
C11 C12 P3 105.2(5)
C11 C12 H12A 110.7
P3 C12 H12A 110.7
C11 C12 H12B 110.7
P3 C12 H12B 110.7
H12A C12 H12B 108.8
C14 C13 P4 104.2(5)
C14 C13 H13A 110.9
P4 C13 H13A 110.9
C14 C13 H13B 110.9
P4 C13 H13B 110.9
H13A C13 H13B 108.9
C15 C14 C13 110.0(7)
C15 C14 H14A 109.7
C13 C14 H14A 109.7
C15 C14 H14B 109.7
C13 C14 H14B 109.7
H14A C14 H14B 108.2
C14 C15 C16 109.2(7)
C14 C15 H15A 109.8
C16 C15 H15A 109.8
C14 C15 H15B 109.8
C16 C15 H15B 109.8
H15A C15 H15B 108.3
C15 C16 P4 107.6(6)
C15 C16 H16A 110.2
P4 C16 H16A 110.2
C15 C16 H16B 110.2
P4 C16 H16B 110.2
H16A C16 H16B 108.5
C18 C17 P1 114.6(5)
C18 C17 H17A 108.6
P1 C17 H17A 108.6
C18 C17 H17B 108.6
P1 C17 H17B 108.6
H17A C17 H17B 107.6
C19 C18 C17 112.1(5)
C19 C18 H18A 109.2
C17 C18 H18A 109.2
C19 C18 H18B 109.2
C17 C18 H18B 109.2
H18A C18 H18B 107.9
C18 C19 C20 115.0(6)
C18 C19 H19A 108.5
C20 C19 H19A 108.5
C18 C19 H19B 108.5
C20 C19 H19B 108.5
H19A C19 H19B 107.5
C21 C20 C19 111.5(6)
C21 C20 H20A 109.3
C19 C20 H20A 109.3
C21 C20 H20B 109.3
C19 C20 H20B 109.3
H20A C20 H20B 108
C22 C21 C20 114.6(6)
C22 C21 H21A 108.6
C20 C21 H21A 108.6
C22 C21 H21B 108.6
C20 C21 H21B 108.6
H21A C21 H21B 107.6
C23 C22 C21 113.5(6)
C23 C22 H22A 108.9
C21 C22 H22A 108.9
C23 C22 H22B 108.9
C21 C22 H22B 108.9
H22A C22 H22B 107.7
C22 C23 C24 114.5(6)
C22 C23 H23A 108.6
C24 C23 H23A 108.6
C22 C23 H23B 108.6
C24 C23 H23B 108.6
H23A C23 H23B 107.6
C23 C24 C25 114.3(6)
C23 C24 H24A 108.7
C25 C24 H24A 108.7
C23 C24 H24B 108.7
C25 C24 H24B 108.7
H24A C24 H24B 107.6
C26 C25 C24 111.6(6)
C26 C25 H25A 109.3
C24 C25 H25A 109.3
C26 C25 H25B 109.3
C24 C25 H25B 109.3
H25A C25 H25B 108
C25 C26 C27 113.7(5)
C25 C26 H26A 108.8
C27 C26 H26A 108.8
C25 C26 H26B 108.8
C27 C26 H26B 108.8
H26A C26 H26B 107.7
C26 C27 P3 110.7(4)
C26 C27 H27A 109.5
P3 C27 H27A 109.5
C26 C27 H27B 109.5
P3 C27 H27B 109.5
H27A C27 H27B 108.1
C29 C28 P2 113.1(5)
C29 C28 H28A 109
P2 C28 H28A 109
C29 C28 H28B 109
P2 C28 H28B 109
H28A C28 H28B 107.8
C30 C29 C28 113.6(6)
C30 C29 H29A 108.8
C28 C29 H29A 108.8
C30 C29 H29B 108.8
C28 C29 H29B 108.8
H29A C29 H29B 107.7
C29 C30 C31 113.4(6)
C29 C30 H30A 108.9
C31 C30 H30A 108.9
C29 C30 H30B 108.9
C31 C30 H30B 108.9
H30A C30 H30B 107.7
C32 C31 C30 113.6(6)
C32 C31 H31A 108.8
C30 C31 H31A 108.8
C32 C31 H31B 108.8
C30 C31 H31B 108.8
H31A C31 H31B 107.7
C31 C32 C33 113.3(6)
C31 C32 H32A 108.9
C33 C32 H32A 108.9
C31 C32 H32B 108.9
C33 C32 H32B 108.9
H32A C32 H32B 107.7
C32 C33 C34 112.6(5)
C32 C33 H33A 109.1
C34 C33 H33A 109.1
C32 C33 H33B 109.1
C34 C33 H33B 109.1
H33A C33 H33B 107.8
C35 C34 C33 113.3(5)
C35 C34 H34A 108.9
C33 C34 H34A 108.9
C35 C34 H34B 108.9
C33 C34 H34B 108.9
H34A C34 H34B 107.7
C36 C35 C34 111.1(5)
C36 C35 H35A 109.4
C34 C35 H35A 109.4
C36 C35 H35B 109.4
C34 C35 H35B 109.4
H35A C35 H35B 108
C37 C36 C35 115.4(5)
C37 C36 H36A 108.4
C35 C36 H36A 108.4
C37 C36 H36B 108.4
C35 C36 H36B 108.4
H36A C36 H36B 107.5
C36 C37 C38 110.5(5)
C36 C37 H37A 109.5
C38 C37 H37A 109.5
C36 C37 H37B 109.6
C38 C37 H37B 109.5
H37A C37 H37B 108.1
C37 C38 P4 114.8(4)
C37 C38 H38A 108.6
P4 C38 H38A 108.6
C37 C38 H38B 108.6
P4 C38 H38B 108.6
H38A C38 H38B 107.5
C40 C39 P5 106.8(6)
C40 C39 H39A 110.4
P5 C39 H39A 110.4
C40 C39 H39B 110.4
P5 C39 H39B 110.4
H39A C39 H39B 108.6
C41 C40 C39 108.0(8)
C41 C40 H40A 110.1
C39 C40 H40A 110.1
C41 C40 H40B 110.1
C39 C40 H40B 110.1
H40A C40 H40B 108.4
C40 C41 C42 106.5(7)
C40 C41 H41A 110.4
C42 C41 H41A 110.4
C40 C41 H41B 110.4
C42 C41 H41B 110.4
H41A C41 H41B 108.6
C41 C42 P5 104.3(6)
C41 C42 H42A 110.9
P5 C42 H42A 110.9
C41 C42 H42B 110.9
P5 C42 H42B 110.9
H42A C42 H42B 108.9
C44 C43 P6 106.9(5)
C44 C43 H43A 110.3
P6 C43 H43A 110.3
C44 C43 H43B 110.3
P6 C43 H43B 110.3
H43A C43 H43B 108.6
C45 C44 C43 109.5(7)
C45 C44 H44A 109.8
C43 C44 H44A 109.8
C45 C44 H44B 109.8
C43 C44 H44B 109.8
H44A C44 H44B 108.2
C44 C45 C46 107.0(7)
C44 C45 H45A 110.3
C46 C45 H45A 110.3
C44 C45 H45B 110.3
C46 C45 H45B 110.3
H45A C45 H45B 108.6
C45 C46 P6 104.5(5)
C45 C46 H46A 110.8
P6 C46 H46A 110.8
C45 C46 H46B 110.8
P6 C46 H46B 110.8
H46A C46 H46B 108.9
C48 C47 P7 106.4(5)
C48 C47 H47A 110.5
P7 C47 H47A 110.5
C48 C47 H47B 110.5
P7 C47 H47B 110.5
H47A C47 H47B 108.6
C47 C48 C49 108.8(6)
C47 C48 H48A 109.9
C49 C48 H48A 109.9
C47 C48 H48B 109.9
C49 C48 H48B 109.9
H48A C48 H48B 108.3
C48 C49 C50 105.6(6)
C48 C49 H49A 110.6
C50 C49 H49A 110.6
C48 C49 H49B 110.6
C50 C49 H49B 110.6
H49A C49 H49B 108.7
C49 C50 P7 104.9(5)
C49 C50 H50A 110.8
P7 C50 H50A 110.8
C49 C50 H50B 110.8
P7 C50 H50B 110.8
H50A C50 H50B 108.8
C52 C51 P8 105.7(5)
C52 C51 H51A 110.6
P8 C51 H51A 110.6
C52 C51 H51B 110.6
P8 C51 H51B 110.6
H51A C51 H51B 108.7
C53 C52 C51 106.8(6)
C53 C52 H52A 110.4
C51 C52 H52A 110.4
C53 C52 H52B 110.4
C51 C52 H52B 110.4
H52A C52 H52B 108.6
C52 C53 C54 106.5(5)
C52 C53 H53A 110.4
C54 C53 H53A 110.4
C52 C53 H53B 110.4
C54 C53 H53B 110.4
H53A C53 H53B 108.6
C53 C54 P8 104.1(5)
C53 C54 H54A 110.9
P8 C54 H54A 110.9
C53 C54 H54B 110.9
P8 C54 H54B 110.9
H54A C54 H54B 109
C56 C55 P5 112.0(5)
C56 C55 H55A 109.2
P5 C55 H55A 109.2
C56 C55 H55B 109.2
P5 C55 H55B 109.2
H55A C55 H55B 107.9
C55 C56 C57 112.2(6)
C55 C56 H56A 109.2
C57 C56 H56A 109.2
C55 C56 H56B 109.2
C57 C56 H56B 109.2
H56A C56 H56B 107.9
C58 C57 C56 113.3(6)
C58 C57 H57A 108.9
C56 C57 H57A 108.9
C58 C57 H57B 108.9
C56 C57 H57B 108.9
H57A C57 H57B 107.7
C59 C58 C57 115.4(6)
C59 C58 H58A 108.4
C57 C58 H58A 108.4
C59 C58 H58B 108.4
C57 C58 H58B 108.4
H58A C58 H58B 107.5
C58 C59 C60 113.9(6)
C58 C59 H59A 108.8
C60 C59 H59A 108.8
C58 C59 H59B 108.8
C60 C59 H59B 108.8
H59A C59 H59B 107.7
C59 C60 C61 114.4(6)
C59 C60 H60A 108.7
C61 C60 H60A 108.7
C59 C60 H60B 108.7
C61 C60 H60B 108.7
H60A C60 H60B 107.6
C60 C61 C62 114.0(6)
C60 C61 H61A 108.7
C62 C61 H61A 108.7
C60 C61 H61B 108.7
C62 C61 H61B 108.7
H61A C61 H61B 107.6
C63 C62 C61 114.3(6)
C63 C62 H62A 108.7
C61 C62 H62A 108.7
C63 C62 H62B 108.7
C61 C62 H62B 108.7
H62A C62 H62B 107.6
C64 C63 C62 112.9(6)
C64 C63 H63A 109
C62 C63 H63A 109
C64 C63 H63B 109
C62 C63 H63B 109
H63A C63 H63B 107.8
C65 C64 C63 112.2(6)
C65 C64 H64A 109.2
C63 C64 H64A 109.2
C65 C64 H64B 109.2
C63 C64 H64B 109.2
H64A C64 H64B 107.9
C64 C65 P7 113.8(5)
C64 C65 H65A 108.8
P7 C65 H65A 108.8
C64 C65 H65B 108.8
P7 C65 H65B 108.8
H65A C65 H65B 107.7
C67 C66 P6 112.5(5)
C67 C66 H66A 109.1
P6 C66 H66A 109.1
C67 C66 H66B 109.1
P6 C66 H66B 109.1
H66A C66 H66B 107.8
C68 C67 C66 112.6(6)
C68 C67 H67A 109.1
C66 C67 H67A 109.1
C68 C67 H67B 109.1
C66 C67 H67B 109.1
H67A C67 H67B 107.8
C69 C68 C67 113.0(6)
C69 C68 H68A 109
C67 C68 H68A 109
C69 C68 H68B 109
C67 C68 H68B 109
H68A C68 H68B 107.8
C70 C69 C68 113.8(6)
C70 C69 H69A 108.8
C68 C69 H69A 108.8
C70 C69 H69B 108.8
C68 C69 H69B 108.8
H69A C69 H69B 107.7
C69 C70 C71 114.1(6)
C69 C70 H70A 108.7
C71 C70 H70A 108.7
C69 C70 H70B 108.7
C71 C70 H70B 108.7
H70A C70 H70B 107.6
C72 C71 C70 114.6(5)
C72 C71 H71A 108.6
C70 C71 H71A 108.6
C72 C71 H71B 108.6
C70 C71 H71B 108.6
H71A C71 H71B 107.6
C73 C72 C71 114.7(5)
C73 C72 H72A 108.6
C71 C72 H72A 108.6
C73 C72 H72B 108.6
C71 C72 H72B 108.6
H72A C72 H72B 107.6
C72 C73 C74 113.8(5)
C72 C73 H73A 108.8
C74 C73 H73A 108.8
C72 C73 H73B 108.8
C74 C73 H73B 108.8
H73A C73 H73B 107.7
C75 C74 C73 112.8(5)
C75 C74 H74A 109
C73 C74 H74A 109
C75 C74 H74B 109
C73 C74 H74B 109
H74A C74 H74B 107.8
C74 C75 C76 112.4(5)
C74 C75 H75A 109.1
C76 C75 H75A 109.1
C74 C75 H75B 109.1
C76 C75 H75B 109.1
H75A C75 H75B 107.9
C75 C76 P8 112.2(4)
C75 C76 H76A 109.2
P8 C76 H76A 109.2
C75 C76 H76B 109.2
P8 C76 H76B 109.2
H76A C76 H76B 107.9
C17 P1 C4 105.0(3)
C17 P1 C1 103.4(3)
C4 P1 C1 94.6(3)
C17 P1 Ag1 117.2(2)
C4 P1 Ag1 118.2(3)
C1 P1 Ag1 115.2(2)
C8 P2 C28 101.0(11)
C8 P2 C5 95.0(8)
C28 P2 C5 105.0(3)
C8 P2 C8F 8.0(19)
C28 P2 C8F 108.9(10)
C5 P2 C8F 93.8(7)
C8 P2 Ag1 119.0(9)
C28 P2 Ag1 114.6(2)
C5 P2 Ag1 119.1(2)
C8F P2 Ag1 113.2(8)
C27 P3 C12 105.6(3)
C27 P3 C9 104.7(3)
C12 P3 C9 94.7(3)
C27 P3 Ag2 113.5(2)
C12 P3 Ag2 118.4(3)
C9 P3 Ag2 117.5(2)
C38 P4 C16 102.9(3)
C38 P4 C13 103.4(3)
C16 P4 C13 94.6(4)
C38 P4 Ag2 117.0(2)
C16 P4 Ag2 118.9(2)
C13 P4 Ag2 116.6(3)
C42 P5 C55 103.8(4)
C42 P5 C39 94.4(4)
C55 P5 C39 105.0(4)
C42 P5 Ag3 116.6(3)
C55 P5 Ag3 117.4(3)
C39 P5 Ag3 116.6(3)
C66 P6 C46 104.2(4)
C66 P6 C43 104.8(4)
C46 P6 C43 94.1(4)
C66 P6 Ag3 114.7(2)
C46 P6 Ag3 118.8(3)
C43 P6 Ag3 117.4(3)
C65 P7 C47 104.7(3)
C65 P7 C50 105.4(3)
C47 P7 C50 94.2(3)
C65 P7 Ag4 114.0(2)
C47 P7 Ag4 117.3(2)
C50 P7 Ag4 118.8(2)
C76 P8 C51 105.7(3)
C76 P8 C54 104.4(3)
C51 P8 C54 94.5(3)
C76 P8 Ag4 113.6(2)
C51 P8 Ag4 116.9(2)
C54 P8 Ag4 119.3(2)
P1 Ag1 P2 170.91(7)
P4 Ag2 P3 171.72(7)
P6 Ag3 P5 171.20(8)
P7 Ag4 P8 174.90(7)
F23F B2 F21 134.7(10)
F23F B2 F20 108.8(8)
F21 B2 F20 116.0(10)
F23F B2 F22F 105.8(8)
F21 B2 F22F 84.4(9)
F20 B2 F22F 85.9(9)
F23F B2 F22 66.7(9)
F21 B2 F22 105.7(11)
F20 B2 F22 105.9(11)
F22F B2 F22 40.1(8)
F23F B2 F21F 111.2(8)
F21 B2 F21F 29.9(7)
F20 B2 F21F 129.6(9)
F22F B2 F21F 110.8(9)
F22 B2 F21F 117.4(10)
F23F B2 F20F 110.5(7)
F21 B2 F20F 104.8(8)
F20 B2 F20F 30.3(5)
F22F B2 F20F 113.5(8)
F22 B2 F20F 135.5(11)
F21F B2 F20F 105.2(8)
F23F B2 F23 36.3(5)
F21 B2 F23 113.1(10)
F20 B2 F23 114.1(10)
F22F B2 F23 140.0(9)
F22 B2 F23 100.0(10)
F21F B2 F23 83.6(9)
F20F B2 F23 97.0(8)
F10 B3 F11 110.2(8)
F10 B3 F9 110.1(7)
F11 B3 F9 109.1(7)
F10 B3 F12 111.8(8)
F11 B3 F12 107.6(7)
F9 B3 F12 107.9(7)
B10F F31 B10 21.4(12)
B10F F33 B10 21.7(12)
B10F F30 B10 21.8(12)
F32 B10 F30 100.4(10)
F32 B10 F33 106.5(10)
F30 B10 F33 113.5(9)
F32 B10 F31 108.3(9)
F30 B10 F31 113.7(9)
F33 B10 F31 113.3(9)
F33 B10F F31 119.7(10)
F33 B10F F30 117.9(11)
F31 B10F F30 118.6(11)
F33 B10F F32F 96.4(17)
F31 B10F F32F 102.1(16)
F30 B10F F32F 91.0(16)
F52 B40 F53 115.8(9)
F52 B40 F51 112.4(9)
F53 B40 F51 111.7(7)
F52 B40 F50 105.1(7)
F53 B40 F50 101.7(8)
F51 B40 F50 109.2(8)

loop_
_geom_bond_atom_site_label_1
_geom_bond_atom_site_label_2
_geom_bond_distance
C1 C2 1.541(9)
C1 P1 1.832(7)
C1 H1A 0.99
C1 H1B 0.99
C2 C3 1.510(9)
C2 H2A 0.99
C2 H2B 0.99
C3 C4 1.523(10)
C3 H3A 0.99
C3 H3B 0.99
C4 P1 1.828(7)
C4 H4A 0.99
C4 H4B 0.99
C5 C6 1.497(10)
C5 P2 1.833(6)
C5 H5A 0.99
C5 H5B 0.99
C6 C7F 1.439(12)
C6 C7 1.448(12)
C6 H6A 0.99
C6 H6B 0.99
C6 H6C 0.99
C6 H6D 0.99
C7 C8 1.481(14)
C7 H7A 0.99
C7 H7B 0.99
C8 P2 1.79(5)
C8 H8A 0.99
C8 H8B 0.99
C7F C8F 1.481(13)
C7F H7F1 0.99
C7F H7F2 0.99
C8F P2 1.87(4)
C8F H8F1 0.99
C8F H8F2 0.99
C9 C10 1.519(10)
C9 P3 1.833(7)
C9 H9A 0.99
C9 H9B 0.99
C10 C11 1.476(11)
C10 H10A 0.99
C10 H10B 0.99
C11 C12 1.490(11)
C11 H11A 0.99
C11 H11B 0.99
C12 P3 1.831(6)
C12 H12A 0.99
C12 H12B 0.99
C13 C14 1.528(11)
C13 P4 1.832(7)
C13 H13A 0.99
C13 H13B 0.99
C14 C15 1.482(11)
C14 H14A 0.99
C14 H14B 0.99
C15 C16 1.504(10)
C15 H15A 0.99
C15 H15B 0.99
C16 P4 1.828(7)
C16 H16A 0.99
C16 H16B 0.99
C17 C18 1.524(9)
C17 P1 1.828(6)
C17 H17A 0.99
C17 H17B 0.99
C18 C19 1.514(8)
C18 H18A 0.99
C18 H18B 0.99
C19 C20 1.520(9)
C19 H19A 0.99
C19 H19B 0.99
C20 C21 1.518(9)
C20 H20A 0.99
C20 H20B 0.99
C21 C22 1.516(9)
C21 H21A 0.99
C21 H21B 0.99
C22 C23 1.510(9)
C22 H22A 0.99
C22 H22B 0.99
C23 C24 1.518(9)
C23 H23A 0.99
C23 H23B 0.99
C24 C25 1.521(9)
C24 H24A 0.99
C24 H24B 0.99
C25 C26 1.516(9)
C25 H25A 0.99
C25 H25B 0.99
C26 C27 1.533(8)
C26 H26A 0.99
C26 H26B 0.99
C27 P3 1.824(7)
C27 H27A 0.99
C27 H27B 0.99
C28 C29 1.534(8)
C28 P2 1.823(7)
C28 H28A 0.99
C28 H28B 0.99
C29 C30 1.506(8)
C29 H29A 0.99
C29 H29B 0.99
C30 C31 1.519(8)
C30 H30A 0.99
C30 H30B 0.99
C31 C32 1.515(8)
C31 H31A 0.99
C31 H31B 0.99
C32 C33 1.525(8)
C32 H32A 0.99
C32 H32B 0.99
C33 C34 1.537(8)
C33 H33A 0.99
C33 H33B 0.99
C34 C35 1.529(8)
C34 H34A 0.99
C34 H34B 0.99
C35 C36 1.523(9)
C35 H35A 0.99
C35 H35B 0.99
C36 C37 1.518(8)
C36 H36A 0.99
C36 H36B 0.99
C37 C38 1.527(9)
C37 H37A 0.99
C37 H37B 0.99
C38 P4 1.815(6)
C38 H38A 0.99
C38 H38B 0.99
C39 C40 1.510(11)
C39 P5 1.830(8)
C39 H39A 0.99
C39 H39B 0.99
C40 C41 1.498(12)
C40 H40A 0.99
C40 H40B 0.99
C41 C42 1.543(11)
C41 H41A 0.99
C41 H41B 0.99
C42 P5 1.813(7)
C42 H42A 0.99
C42 H42B 0.99
C43 C44 1.513(11)
C43 P6 1.840(7)
C43 H43A 0.99
C43 H43B 0.99
C44 C45 1.506(12)
C44 H44A 0.99
C44 H44B 0.99
C45 C46 1.530(10)
C45 H45A 0.99
C45 H45B 0.99
C46 P6 1.828(7)
C46 H46A 0.99
C46 H46B 0.99
C47 C48 1.515(10)
C47 P7 1.829(7)
C47 H47A 0.99
C47 H47B 0.99
C48 C49 1.518(11)
C48 H48A 0.99
C48 H48B 0.99
C49 C50 1.519(9)
C49 H49A 0.99
C49 H49B 0.99
C50 P7 1.829(7)
C50 H50A 0.99
C50 H50B 0.99
C51 C52 1.534(9)
C51 P8 1.834(7)
C51 H51A 0.99
C51 H51B 0.99
C52 C53 1.502(10)
C52 H52A 0.99
C52 H52B 0.99
C53 C54 1.532(9)
C53 H53A 0.99
C53 H53B 0.99
C54 P8 1.836(6)
C54 H54A 0.99
C54 H54B 0.99
C55 C56 1.532(10)
C55 P5 1.829(7)
C55 H55A 0.99
C55 H55B 0.99
C56 C57 1.535(9)
C56 H56A 0.99
C56 H56B 0.99
C57 C58 1.510(9)
C57 H57A 0.99
C57 H57B 0.99
C58 C59 1.509(9)
C58 H58A 0.99
C58 H58B 0.99
C59 C60 1.511(9)
C59 H59A 0.99
C59 H59B 0.99
C60 C61 1.524(9)
C60 H60A 0.99
C60 H60B 0.99
C61 C62 1.533(9)
C61 H61A 0.99
C61 H61B 0.99
C62 C63 1.530(10)
C62 H62A 0.99
C62 H62B 0.99
C63 C64 1.528(9)
C63 H63A 0.99
C63 H63B 0.99
C64 C65 1.515(9)
C64 H64A 0.99
C64 H64B 0.99
C65 P7 1.815(7)
C65 H65A 0.99
C65 H65B 0.99
C66 C67 1.532(9)
C66 P6 1.820(7)
C66 H66A 0.99
C66 H66B 0.99
C67 C68 1.521(9)
C67 H67A 0.99
C67 H67B 0.99
C68 C69 1.520(9)
C68 H68A 0.99
C68 H68B 0.99
C69 C70 1.498(9)
C69 H69A 0.99
C69 H69B 0.99
C70 C71 1.532(9)
C70 H70A 0.99
C70 H70B 0.99
C71 C72 1.509(8)
C71 H71A 0.99
C71 H71B 0.99
C72 C73 1.509(8)
C72 H72A 0.99
C72 H72B 0.99
C73 C74 1.524(9)
C73 H73A 0.99
C73 H73B 0.99
C74 C75 1.522(8)
C74 H74A 0.99
C74 H74B 0.99
C75 C76 1.527(8)
C75 H75A 0.99
C75 H75B 0.99
C76 P8 1.822(6)
C76 H76A 0.99
C76 H76B 0.99
P1 Ag1 2.3644(18)
P2 Ag1 2.3658(18)
P3 Ag2 2.3877(19)
P4 Ag2 2.3818(19)
P5 Ag3 2.387(2)
P6 Ag3 2.383(2)
P7 Ag4 2.3750(17)
P8 Ag4 2.3768(16)
F9 B3 1.384(9)
F11 B3 1.373(8)
F10 B3 1.326(9)
F12 B3 1.389(9)
B2 F23F 1.359(9)
B2 F21 1.366(11)
B2 F20 1.370(11)
B2 F22F 1.382(10)
B2 F22 1.384(12)
B2 F21F 1.387(10)
B2 F20F 1.389(9)
B2 F23 1.400(11)
F31 B10F 1.309(12)
F31 B10 1.359(10)
F33 B10F 1.302(12)
F33 B10 1.343(10)
F30 B10F 1.309(12)
F30 B10 1.330(10)
F32 B10 1.318(12)
F32F B10F 1.311(14)
F51 B40 1.366(10)
F52 B40 1.333(10)
F53 B40 1.345(10)
B40 F50 1.426(12)
